data_7708874
loop_
_publ_author_name
'Nakamura, Masashi'
'Gon, Masayuki'
'Natsuda, Shin-Ichiro'
'Tamai, Yasunari'
'Ohkita, Hideo'
'Tanaka, Kazuo'
'Chujo, Yoshiki'

_publ_section_title
;
 Development of NIR emissive fully-fused bisboron complexes with
 \p-conjugated systems including multiple azo groups.
;
_journal_issue 1
_journal_name_full 'Dalton transactions (Cambridge, England : 2003)'
_journal_page_first 74
_journal_page_last 84
_journal_paper_doi 10.1039/d1dt03652a
_journal_volume 51
_journal_year 2021
_chemical_formula_moiety 'C44 H50 B2 F2 N4 O4'
_chemical_formula_sum 'C44 H50 B2 F2 N4 O4'
_chemical_formula_weight 758.50
_space_group_crystal_system monoclinic
_space_group_IT_number 14
_space_group_name_Hall '-P 2yn'
_space_group_name_H-M_alt 'P 1 21/n 1'
_atom_sites_solution_hydrogens geom
_audit_creation_method SHELXL-2018/3
_audit_update_record
;
2021-11-14 deposited with the CCDC.	2021-11-17 downloaded from the CCDC.
;
_cell_angle_alpha 90
_cell_angle_beta 96.077(11)
_cell_angle_gamma 90
_cell_formula_units_Z 2
_cell_length_a 7.656(6)
_cell_length_b 21.051(15)
_cell_length_c 12.118(9)
_cell_measurement_reflns_used 3173
_cell_measurement_temperature 143(2)
_cell_measurement_theta_max 27.5
_cell_measurement_theta_min 3.0
_cell_volume 1942(3)
_computing_cell_refinement 'CrystalClear-SM Expert 2.1 b46 (Rigaku, 2016)'
_computing_data_collection 'CrystalClear-SM Expert 2.1 b46 (Rigaku, 2016)'
_computing_data_reduction 'CrystalClear-SM Expert 2.1 b46 (Rigaku, 2016)'
_computing_molecular_graphics 'Yadokari-XG (Wakita, 2000)'
_computing_publication_material 'Yadokari-XG (Wakita, 2000)'
_computing_structure_refinement 'SHELXL-2018/3 (Sheldrick, 2018)'
_computing_structure_solution 'SHELXT-2014/5 (Sheldrick, 2014)'
_diffrn_ambient_temperature 143(2)
_diffrn_detector_area_resol_mean 28.5714
_diffrn_measured_fraction_theta_full 0.996
_diffrn_measured_fraction_theta_max 0.989
_diffrn_measurement_device_type 'Rigaku Saturn724+ (4x4 bin mode)'
_diffrn_measurement_method 'profile data from \w-scans'
_diffrn_radiation_type MoK\a
_diffrn_radiation_wavelength 0.71075
_diffrn_reflns_av_R_equivalents 0.1255
_diffrn_reflns_av_unetI/netI 0.1864
_diffrn_reflns_Laue_measured_fraction_full 0.996
_diffrn_reflns_Laue_measured_fraction_max 0.989
_diffrn_reflns_limit_h_max 9
_diffrn_reflns_limit_h_min -9
_diffrn_reflns_limit_k_max 27
_diffrn_reflns_limit_k_min -21
_diffrn_reflns_limit_l_max 14
_diffrn_reflns_limit_l_min -15
_diffrn_reflns_number 15609
_diffrn_reflns_point_group_measured_fraction_full 0.996
_diffrn_reflns_point_group_measured_fraction_max 0.989
_diffrn_reflns_theta_full 25.242
_diffrn_reflns_theta_max 27.498
_diffrn_reflns_theta_min 3.162
_exptl_absorpt_coefficient_mu 0.089
_exptl_absorpt_correction_T_max 1.000
_exptl_absorpt_correction_T_min 0.864
_exptl_absorpt_correction_type multi-scan
_exptl_absorpt_process_details '(REQAB; Rigaku, 1998)'
_exptl_crystal_colour Blue
_exptl_crystal_density_diffrn 1.297
_exptl_crystal_description Plate
_exptl_crystal_F_000 804
_exptl_crystal_preparation Luminescent
_exptl_crystal_size_max 0.200
_exptl_crystal_size_mid 0.110
_exptl_crystal_size_min 0.040
_refine_diff_density_max 0.188
_refine_diff_density_min -0.205
_refine_diff_density_rms 0.045
_refine_ls_extinction_method none
_refine_ls_goodness_of_fit_ref 0.905
_refine_ls_hydrogen_treatment constr
_refine_ls_matrix_type full
_refine_ls_number_parameters 362
_refine_ls_number_reflns 4407
_refine_ls_number_restraints 232
_refine_ls_restrained_S_all 0.892
_refine_ls_R_factor_all 0.1594
_refine_ls_R_factor_gt 0.0608
_refine_ls_shift/su_max 0.000
_refine_ls_shift/su_mean 0.000
_refine_ls_structure_factor_coef Fsqd
_refine_ls_weighting_details 'w=1/[\s^2^(Fo^2^)+(0.0181P)^2^] where P=(Fo^2^+2Fc^2^)/3'
_refine_ls_weighting_scheme calc
_refine_ls_wR_factor_gt 0.0809
_refine_ls_wR_factor_ref 0.0981
_reflns_Friedel_coverage 0.000
_reflns_number_gt 2145
_reflns_number_total 4407
_reflns_threshold_expression 'I > 2\s(I)'
_cod_data_source_file d1dt03652a2.cif
_cod_data_source_block anti-B2b
_cod_depositor_comments
;
The following automatic conversions were performed:

data item '_exptl_absorpt_correction_type' value 'Multi-scan' was
changed to 'multi-scan' in accordance with the
/home/data/users/saulius/crontab/automatic-downloads/rss-feeds/RSC/lib/dictionaries/cif_core.dic
dictionary named 'cif_core.dic' version 2.4.2 last updated on
2011-04-26.

Automatic conversion script
Id: cif_fix_values 7556 2019-12-06 15:28:31Z antanas 

 Adding full bibliography for 7708873--7708874.cif.
;
_cod_original_sg_symbol_H-M 'P 21/n'
_cod_database_code 7708874
_shelx_shelxl_version_number 2018/3
_shelx_space_group_comment
;
The symmetry employed for this shelxl refinement is uniquely defined
by the following loop, which should always be used as a source of
symmetry information in preference to the above space-group names.
They are only intended as comments.
;
_shelx_estimated_absorpt_t_min 0.982
_shelx_estimated_absorpt_t_max 0.996

loop_
_space_group_symop_operation_xyz
'x, y, z'
'-x+1/2, y+1/2, -z+1/2'
'-x, -y, -z'
'x-1/2, -y-1/2, z-1/2'

loop_
_atom_site_label
_atom_site_type_symbol
_atom_site_fract_x
_atom_site_fract_y
_atom_site_fract_z
_atom_site_U_iso_or_equiv
_atom_site_adp_type
_atom_site_occupancy
_atom_site_site_symmetry_order
_atom_site_calc_flag
_atom_site_refinement_flags_posn
_atom_site_refinement_flags_adp
_atom_site_refinement_flags_occupancy
_atom_site_disorder_assembly
_atom_site_disorder_group
C1 C 0.5896(2) 0.48571(10) 0.41056(17) 0.0192(5) Uani 1 1 d . . . . .
C2 C 0.6060(2) 0.44391(10) 0.50127(18) 0.0186(5) Uani 1 1 d . . . . .
C3 C 0.4859(2) 0.54024(10) 0.41016(18) 0.0228(5) Uani 1 1 d . . . . .
H13 H 0.478188 0.567360 0.347165 0.027 Uiso 1 1 calc R U . . .
C4A C 0.720(2) 0.4945(6) 0.1391(8) 0.0209(19) Uani 0.56(2) 1 d D . P A 1
C5A C 0.8017(18) 0.4360(6) 0.1300(7) 0.0236(19) Uani 0.56(2) 1 d D . P A 1
C6A C 0.8528(15) 0.4169(5) 0.0240(8) 0.035(2) Uani 0.56(2) 1 d D . P A 1
H1 H 0.905782 0.376658 0.015713 0.043 Uiso 0.56(2) 1 calc R U P A 1
C7A C 0.8245(13) 0.4572(6) -0.0650(7) 0.033(2) Uani 0.56(2) 1 d D . P A 1
H2 H 0.857359 0.443476 -0.134539 0.040 Uiso 0.56(2) 1 calc R U P A 1
C8A C 0.7490(14) 0.5181(7) -0.0585(6) 0.032(2) Uani 0.56(2) 1 d D . P A 1
C9A C 0.7292(13) 0.5591(8) -0.1512(7) 0.041(3) Uani 0.56(2) 1 d D . P A 1
H3 H 0.765934 0.546297 -0.220246 0.050 Uiso 0.56(2) 1 calc R U P A 1
C10A C 0.6564(14) 0.6175(7) -0.1396(7) 0.043(2) Uani 0.56(2) 1 d D . P A 1
H4 H 0.642258 0.645238 -0.201724 0.052 Uiso 0.56(2) 1 calc R U P A 1
C11A C 0.6019(16) 0.6376(6) -0.0385(9) 0.041(2) Uani 0.56(2) 1 d D . P A 1
H5 H 0.553518 0.678868 -0.032873 0.049 Uiso 0.56(2) 1 calc R U P A 1
C12A C 0.6176(18) 0.5985(6) 0.0525(9) 0.032(2) Uani 0.56(2) 1 d D . P A 1
H6 H 0.574922 0.611612 0.119702 0.039 Uiso 0.56(2) 1 calc R U P A 1
C4B C 0.750(2) 0.4786(7) 0.1405(9) 0.016(2) Uani 0.44(2) 1 d D . P A 2
C6B C 0.8781(16) 0.3935(7) 0.0394(9) 0.026(2) Uani 0.44(2) 1 d D . P A 2
H7 H 0.925484 0.351887 0.036520 0.031 Uiso 0.44(2) 1 calc R U P A 2
C7B C 0.8541(17) 0.4302(7) -0.0530(10) 0.028(2) Uani 0.44(2) 1 d D . P A 2
H8 H 0.890368 0.413641 -0.119901 0.034 Uiso 0.44(2) 1 calc R U P A 2
C12B C 0.647(2) 0.5777(7) 0.0395(10) 0.024(2) Uani 0.44(2) 1 d D . P A 2
H9 H 0.612262 0.595337 0.105851 0.029 Uiso 0.44(2) 1 calc R U P A 2
C13A C 0.6976(15) 0.5385(6) 0.0453(6) 0.0230(19) Uani 0.56(2) 1 d D . P A 1
O2B O 0.8592(17) 0.3839(6) 0.2300(8) 0.0250(19) Uani 0.44(2) 1 d D . P A 2
C5B C 0.830(2) 0.4189(7) 0.1403(9) 0.019(2) Uani 0.44(2) 1 d D . P A 2
C8B C 0.7780(15) 0.4918(6) -0.0560(7) 0.022(2) Uani 0.44(2) 1 d D . P A 2
C9B C 0.7632(17) 0.5283(8) -0.1528(8) 0.033(2) Uani 0.44(2) 1 d D . P A 2
H10 H 0.802662 0.511573 -0.218595 0.040 Uiso 0.44(2) 1 calc R U P A 2
C10B C 0.6925(17) 0.5879(8) -0.1536(10) 0.034(3) Uani 0.44(2) 1 d D . P A 2
H11 H 0.685867 0.612465 -0.219631 0.040 Uiso 0.44(2) 1 calc R U P A 2
C11B C 0.6297(19) 0.6131(7) -0.0586(11) 0.036(3) Uani 0.44(2) 1 d D . P A 2
H12 H 0.575896 0.653857 -0.060761 0.043 Uiso 0.44(2) 1 calc R U P A 2
C13B C 0.716(2) 0.5162(6) 0.0399(8) 0.021(2) Uani 0.44(2) 1 d D . P A 2
C14 C 0.7126(3) 0.38234(10) 0.5051(2) 0.0252(6) Uani 1 1 d . . . . .
C15 C 0.8643(3) 0.38839(10) 0.59817(19) 0.0292(6) Uani 1 1 d . . . . .
H14 H 0.939018 0.424626 0.580645 0.035 Uiso 1 1 calc R U . . .
H15 H 0.814259 0.398670 0.668092 0.035 Uiso 1 1 calc R U . . .
C16 C 0.9804(3) 0.32990(11) 0.6178(2) 0.0331(6) Uani 1 1 d . . . . .
H16 H 0.906954 0.293314 0.635391 0.040 Uiso 1 1 calc R U . . .
H17 H 1.033340 0.319744 0.548835 0.040 Uiso 1 1 calc R U . . .
C17 C 1.1253(3) 0.33920(12) 0.7114(2) 0.0450(7) Uani 1 1 d . . . . .
H18 H 1.073484 0.356445 0.776581 0.054 Uiso 1 1 calc R U . . .
H19 H 1.209141 0.371114 0.688257 0.054 Uiso 1 1 calc R U . . .
C18 C 1.2255(3) 0.27872(12) 0.7457(2) 0.0531(9) Uani 1 1 d . . . . .
H20 H 1.316825 0.288213 0.806297 0.080 Uiso 1 1 calc R U . . .
H21 H 1.144150 0.247149 0.770587 0.080 Uiso 1 1 calc R U . . .
H22 H 1.279970 0.261835 0.682158 0.080 Uiso 1 1 calc R U . . .
C19 C 0.5932(3) 0.32568(10) 0.5237(2) 0.0314(6) Uani 1 1 d . . . . .
H23 H 0.662360 0.286042 0.521668 0.038 Uiso 1 1 calc R U . . .
H24 H 0.553292 0.329199 0.598569 0.038 Uiso 1 1 calc R U . . .
C20 C 0.4324(3) 0.32091(11) 0.4381(2) 0.0370(7) Uani 1 1 d . . . . .
H25 H 0.343851 0.352404 0.456454 0.044 Uiso 1 1 calc R U . . .
H26 H 0.467235 0.331772 0.364044 0.044 Uiso 1 1 calc R U . . .
C21 C 0.3494(3) 0.25510(12) 0.4331(2) 0.0457(7) Uani 1 1 d . . . . .
H27 H 0.438858 0.223550 0.416478 0.055 Uiso 1 1 calc R U . . .
H28 H 0.312571 0.244654 0.506899 0.055 Uiso 1 1 calc R U . . .
C22 C 0.1918(3) 0.24947(15) 0.3467(2) 0.0668(10) Uani 1 1 d . . . . .
H29 H 0.144462 0.206232 0.347590 0.100 Uiso 1 1 calc R U . . .
H30 H 0.101266 0.279828 0.363647 0.100 Uiso 1 1 calc R U . . .
H31 H 0.227651 0.258707 0.273157 0.100 Uiso 1 1 calc R U . . .
N1 N 0.6852(2) 0.47142(9) 0.31911(15) 0.0246(5) Uani 1 1 d D . . . .
N2B N 0.662(2) 0.5011(7) 0.2247(8) 0.021(2) Uani 0.44(2) 1 d D U P A 2
N2A N 0.6459(19) 0.5105(5) 0.2355(6) 0.023(2) Uani 0.56(2) 1 d D U P A 1
O1 O 0.78040(18) 0.36933(7) 0.40204(13) 0.0298(4) Uani 1 1 d . . . . .
O2A O 0.8231(15) 0.3957(5) 0.2141(7) 0.0259(15) Uani 0.56(2) 1 d D . P A 1
B1 B 0.8310(3) 0.41765(13) 0.3321(3) 0.0292(7) Uani 1 1 d D . . . .
F1 F 0.98764(14) 0.44873(6) 0.36583(11) 0.0352(4) Uani 1 1 d . . . . .

loop_
_atom_site_aniso_label
_atom_site_aniso_U_11
_atom_site_aniso_U_22
_atom_site_aniso_U_33
_atom_site_aniso_U_23
_atom_site_aniso_U_13
_atom_site_aniso_U_12
C1 0.0205(10) 0.0243(12) 0.0134(12) -0.0020(10) 0.0045(10) -0.0026(9)
C2 0.0220(10) 0.0171(12) 0.0169(13) -0.0004(10) 0.0026(10) -0.0034(9)
C3 0.0223(10) 0.0268(13) 0.0188(13) 0.0046(11) 0.0002(10) -0.0015(9)
C4A 0.014(5) 0.033(5) 0.017(3) -0.006(3) 0.008(3) 0.005(3)
C5A 0.018(5) 0.029(5) 0.025(3) -0.006(3) 0.006(3) 0.002(3)
C6A 0.040(4) 0.030(5) 0.039(4) -0.020(4) 0.015(4) -0.008(4)
C7A 0.029(5) 0.054(7) 0.019(3) -0.017(4) 0.009(3) -0.015(5)
C8A 0.023(3) 0.051(6) 0.021(3) -0.009(3) -0.003(2) -0.012(4)
C9A 0.032(7) 0.079(10) 0.014(3) 0.003(5) 0.005(3) -0.010(7)
C10A 0.037(4) 0.071(7) 0.020(4) 0.013(4) 0.000(3) -0.011(4)
C11A 0.041(4) 0.059(6) 0.022(4) 0.013(4) -0.001(3) -0.012(4)
C12A 0.026(4) 0.046(6) 0.026(4) 0.007(4) 0.003(3) 0.001(4)
C4B 0.008(5) 0.030(6) 0.012(4) -0.006(3) 0.003(3) 0.005(4)
C6B 0.021(4) 0.029(5) 0.029(4) -0.013(3) 0.010(3) -0.006(4)
C7B 0.021(4) 0.040(6) 0.026(4) -0.013(4) 0.011(4) -0.004(4)
C12B 0.021(6) 0.037(7) 0.014(4) -0.001(4) 0.004(3) 0.000(5)
C13A 0.024(4) 0.031(6) 0.014(3) -0.007(3) 0.007(2) -0.012(4)
O2B 0.013(4) 0.034(5) 0.028(3) -0.007(3) -0.001(3) 0.010(2)
C5B 0.006(4) 0.026(6) 0.025(4) -0.013(3) 0.004(4) 0.000(4)
C8B 0.018(5) 0.031(6) 0.017(4) -0.007(4) 0.007(3) -0.008(5)
C9B 0.024(4) 0.057(7) 0.018(4) 0.002(4) -0.005(3) -0.012(4)
C10B 0.024(7) 0.055(9) 0.021(4) 0.007(6) -0.005(4) -0.006(6)
C11B 0.036(5) 0.047(7) 0.023(5) 0.006(4) -0.002(4) -0.002(4)
C13B 0.019(4) 0.025(6) 0.020(4) -0.009(3) -0.001(3) -0.006(4)
C14 0.0261(11) 0.0197(13) 0.0297(15) 0.0012(11) 0.0025(11) -0.0013(9)
C15 0.0257(11) 0.0275(14) 0.0336(16) 0.0008(12) -0.0004(11) 0.0013(10)
C16 0.0303(12) 0.0300(15) 0.0393(17) 0.0042(12) 0.0053(12) 0.0066(10)
C17 0.0385(14) 0.0422(18) 0.0528(19) 0.0116(15) -0.0027(14) 0.0103(12)
C18 0.0458(16) 0.067(2) 0.047(2) 0.0158(16) 0.0078(15) 0.0273(15)
C19 0.0302(12) 0.0222(14) 0.0421(17) 0.0003(12) 0.0047(12) -0.0016(10)
C20 0.0331(13) 0.0320(15) 0.0460(18) -0.0069(13) 0.0040(13) -0.0069(11)
C21 0.0495(15) 0.0403(17) 0.051(2) -0.0159(15) 0.0236(14) -0.0191(13)
C22 0.0480(17) 0.078(2) 0.075(3) -0.0388(19) 0.0118(17) -0.0335(16)
N1 0.0266(10) 0.0290(12) 0.0187(12) -0.0031(9) 0.0043(9) -0.0064(8)
N2B 0.018(4) 0.024(4) 0.020(4) -0.010(3) 0.004(3) -0.002(3)
N2A 0.023(3) 0.040(4) 0.009(3) -0.006(3) 0.009(2) -0.008(3)
O1 0.0315(8) 0.0255(10) 0.0343(11) -0.0069(8) 0.0120(8) -0.0013(7)
O2A 0.019(4) 0.030(4) 0.029(3) -0.006(2) 0.004(3) 0.008(2)
B1 0.0247(13) 0.0302(17) 0.0346(19) -0.0100(14) 0.0119(13) -0.0051(12)
F1 0.0234(6) 0.0384(9) 0.0443(9) -0.0075(7) 0.0062(6) -0.0052(6)

loop_
_atom_type_symbol
_atom_type_description
_atom_type_scat_dispersion_real
_atom_type_scat_dispersion_imag
_atom_type_scat_source
C C 0.0033 0.0016 'International Tables Vol C Tables 4.2.6.8 and 6.1.1.4'
H H 0.0000 0.0000 'International Tables Vol C Tables 4.2.6.8 and 6.1.1.4'
N N 0.0061 0.0033 'International Tables Vol C Tables 4.2.6.8 and 6.1.1.4'
O O 0.0106 0.0060 'International Tables Vol C Tables 4.2.6.8 and 6.1.1.4'
B B 0.0013 0.0007 'International Tables Vol C Tables 4.2.6.8 and 6.1.1.4'
F F 0.0171 0.0103 'International Tables Vol C Tables 4.2.6.8 and 6.1.1.4'

loop_
_geom_angle_atom_site_label_1
_geom_angle_atom_site_label_2
_geom_angle_atom_site_label_3
_geom_angle
_geom_angle_site_symmetry_1
_geom_angle_site_symmetry_3
_geom_angle_publ_flag
C3 C1 C2 121.5(2) . . ?
C3 C1 N1 120.7(2) . . ?
C2 C1 N1 117.8(2) . . ?
C3 C2 C1 116.4(2) 3_666 . ?
C3 C2 C14 119.6(2) 3_666 . ?
C1 C2 C14 124.0(2) . . ?
C2 C3 C1 122.1(2) 3_666 . ?
C2 C3 H13 119.0 3_666 . ?
C1 C3 H13 119.0 . . ?
N2A C4A C5A 120.5(7) . . ?
N2A C4A C13A 118.4(6) . . ?
C5A C4A C13A 120.9(6) . . ?
O2A C5A C4A 121.8(7) . . ?
O2A C5A C6A 119.0(7) . . ?
C4A C5A C6A 119.1(6) . . ?
C7A C6A C5A 119.6(6) . . ?
C7A C6A H1 120.2 . . ?
C5A C6A H1 120.2 . . ?
C6A C7A C8A 123.3(6) . . ?
C6A C7A H2 118.3 . . ?
C8A C7A H2 118.3 . . ?
C7A C8A C9A 121.4(7) . . ?
C7A C8A C13A 118.4(6) . . ?
C9A C8A C13A 120.2(6) . . ?
C10A C9A C8A 118.7(8) . . ?
C10A C9A H3 120.7 . . ?
C8A C9A H3 120.7 . . ?
C9A C10A C11A 121.7(8) . . ?
C9A C10A H4 119.2 . . ?
C11A C10A H4 119.2 . . ?
C12A C11A C10A 120.9(7) . . ?
C12A C11A H5 119.6 . . ?
C10A C11A H5 119.6 . . ?
C11A C12A C13A 119.3(8) . . ?
C11A C12A H6 120.3 . . ?
C13A C12A H6 120.3 . . ?
N2B C4B C5B 124.4(8) . . ?
N2B C4B C13B 112.5(7) . . ?
C5B C4B C13B 121.7(8) . . ?
C7B C6B C5B 118.2(7) . . ?
C7B C6B H7 120.9 . . ?
C5B C6B H7 120.9 . . ?
C6B C7B C8B 124.0(8) . . ?
C6B C7B H8 118.0 . . ?
C8B C7B H8 118.0 . . ?
C13B C12B C11B 120.0(8) . . ?
C13B C12B H9 120.0 . . ?
C11B C12B H9 120.0 . . ?
C12A C13A C8A 119.2(6) . . ?
C12A C13A C4A 122.3(6) . . ?
C8A C13A C4A 118.5(6) . . ?
C5B O2B B1 113.7(9) . . ?
O2B C5B C4B 122.5(8) . . ?
O2B C5B C6B 117.9(8) . . ?
C4B C5B C6B 119.6(8) . . ?
C13B C8B C9B 119.4(8) . . ?
C13B C8B C7B 119.2(7) . . ?
C9B C8B C7B 121.3(8) . . ?
C10B C9B C8B 120.6(10) . . ?
C10B C9B H10 119.7 . . ?
C8B C9B H10 119.7 . . ?
C9B C10B C11B 120.9(11) . . ?
C9B C10B H11 119.5 . . ?
C11B C10B H11 119.5 . . ?
C12B C11B C10B 119.1(8) . . ?
C12B C11B H12 120.5 . . ?
C10B C11B H12 120.5 . . ?
C8B C13B C12B 119.9(8) . . ?
C8B C13B C4B 116.9(7) . . ?
C12B C13B C4B 122.6(8) . . ?
O1 C14 C2 112.18(18) . . ?
O1 C14 C19 104.86(18) . . ?
C2 C14 C19 109.81(18) . . ?
O1 C14 C15 109.97(18) . . ?
C2 C14 C15 108.16(18) . . ?
C19 C14 C15 111.89(19) . . ?
C16 C15 C14 115.54(19) . . ?
C16 C15 H14 108.4 . . ?
C14 C15 H14 108.4 . . ?
C16 C15 H15 108.4 . . ?
C14 C15 H15 108.4 . . ?
H14 C15 H15 107.5 . . ?
C17 C16 C15 112.5(2) . . ?
C17 C16 H16 109.1 . . ?
C15 C16 H16 109.1 . . ?
C17 C16 H17 109.1 . . ?
C15 C16 H17 109.1 . . ?
H16 C16 H17 107.8 . . ?
C16 C17 C18 113.9(2) . . ?
C16 C17 H18 108.8 . . ?
C18 C17 H18 108.8 . . ?
C16 C17 H19 108.8 . . ?
C18 C17 H19 108.8 . . ?
H18 C17 H19 107.7 . . ?
C17 C18 H20 109.5 . . ?
C17 C18 H21 109.5 . . ?
H20 C18 H21 109.5 . . ?
C17 C18 H22 109.5 . . ?
H20 C18 H22 109.5 . . ?
H21 C18 H22 109.5 . . ?
C20 C19 C14 113.68(19) . . ?
C20 C19 H23 108.8 . . ?
C14 C19 H23 108.8 . . ?
C20 C19 H24 108.8 . . ?
C14 C19 H24 108.8 . . ?
H23 C19 H24 107.7 . . ?
C21 C20 C19 112.9(2) . . ?
C21 C20 H25 109.0 . . ?
C19 C20 H25 109.0 . . ?
C21 C20 H26 109.0 . . ?
C19 C20 H26 109.0 . . ?
H25 C20 H26 107.8 . . ?
C22 C21 C20 113.4(2) . . ?
C22 C21 H27 108.9 . . ?
C20 C21 H27 108.9 . . ?
C22 C21 H28 108.9 . . ?
C20 C21 H28 108.9 . . ?
H27 C21 H28 107.7 . . ?
C21 C22 H29 109.5 . . ?
C21 C22 H30 109.5 . . ?
H29 C22 H30 109.5 . . ?
C21 C22 H31 109.5 . . ?
H29 C22 H31 109.5 . . ?
H30 C22 H31 109.5 . . ?
N2B N1 C1 123.5(6) . . ?
N2A N1 C1 111.9(5) . . ?
N2B N1 B1 117.3(6) . . ?
N2A N1 B1 128.6(5) . . ?
C1 N1 B1 119.21(19) . . ?
N1 N2B C4B 117.5(9) . . ?
N1 N2A C4A 114.5(7) . . ?
B1 O1 C14 122.51(19) . . ?
C5A O2A B1 121.7(8) . . ?
F1 B1 O1 116.6(2) . . ?
F1 B1 O2B 106.1(6) . . ?
O1 B1 O2B 103.5(6) . . ?
F1 B1 O2A 111.9(5) . . ?
O1 B1 O2A 111.5(5) . . ?
F1 B1 N1 105.7(2) . . ?
O1 B1 N1 109.9(2) . . ?
O2B B1 N1 115.3(5) . . ?
O2A B1 N1 99.7(4) . . ?

loop_
_geom_bond_atom_site_label_1
_geom_bond_atom_site_label_2
_geom_bond_distance
_geom_bond_site_symmetry_2
_geom_bond_publ_flag
C1 C3 1.395(3) . ?
C1 C2 1.403(3) . ?
C1 N1 1.424(3) . ?
C2 C3 1.385(3) 3_666 ?
C2 C14 1.530(3) . ?
C3 H13 0.9500 . ?
C4A N2A 1.391(8) . ?
C4A C5A 1.392(7) . ?
C4A C13A 1.462(8) . ?
C5A O2A 1.324(7) . ?
C5A C6A 1.439(8) . ?
C6A C7A 1.371(7) . ?
C6A H1 0.9500 . ?
C7A C8A 1.412(7) . ?
C7A H2 0.9500 . ?
C8A C9A 1.412(9) . ?
C8A C13A 1.423(7) . ?
C9A C10A 1.362(8) . ?
C9A H3 0.9500 . ?
C10A C11A 1.402(10) . ?
C10A H4 0.9500 . ?
C11A C12A 1.371(12) . ?
C11A H5 0.9500 . ?
C12A C13A 1.410(7) . ?
C12A H6 0.9500 . ?
C4B N2B 1.362(10) . ?
C4B C5B 1.401(8) . ?
C4B C13B 1.453(9) . ?
C6B C7B 1.357(9) . ?
C6B C5B 1.417(9) . ?
C6B H7 0.9500 . ?
C7B C8B 1.420(8) . ?
C7B H8 0.9500 . ?
C12B C13B 1.399(8) . ?
C12B C11B 1.399(15) . ?
C12B H9 0.9500 . ?
O2B C5B 1.312(9) . ?
O2B B1 1.462(10) . ?
C8B C13B 1.397(9) . ?
C8B C9B 1.397(9) . ?
C9B C10B 1.365(9) . ?
C9B H10 0.9500 . ?
C10B C11B 1.399(14) . ?
C10B H11 0.9500 . ?
C11B H12 0.9500 . ?
C14 O1 1.429(3) . ?
C14 C19 1.534(3) . ?
C14 C15 1.536(3) . ?
C15 C16 1.522(3) . ?
C15 H14 0.9900 . ?
C15 H15 0.9900 . ?
C16 C17 1.513(3) . ?
C16 H16 0.9900 . ?
C16 H17 0.9900 . ?
C17 C18 1.521(3) . ?
C17 H18 0.9900 . ?
C17 H19 0.9900 . ?
C18 H20 0.9800 . ?
C18 H21 0.9800 . ?
C18 H22 0.9800 . ?
C19 C20 1.527(3) . ?
C19 H23 0.9900 . ?
C19 H24 0.9900 . ?
C20 C21 1.523(3) . ?
C20 H25 0.9900 . ?
C20 H26 0.9900 . ?
C21 C22 1.516(3) . ?
C21 H27 0.9900 . ?
C21 H28 0.9900 . ?
C22 H29 0.9800 . ?
C22 H30 0.9800 . ?
C22 H31 0.9800 . ?
N1 N2B 1.299(6) . ?
N1 N2A 1.315(5) . ?
N1 B1 1.586(3) . ?
O1 B1 1.404(3) . ?
O2A B1 1.499(8) . ?
B1 F1 1.389(3) . ?

loop_
_geom_torsion_atom_site_label_1
_geom_torsion_atom_site_label_2
_geom_torsion_atom_site_label_3
_geom_torsion_atom_site_label_4
_geom_torsion
_geom_torsion_site_symmetry_1
_geom_torsion_site_symmetry_2
_geom_torsion_site_symmetry_3
_geom_torsion_site_symmetry_4
_geom_torsion_publ_flag
C3 C1 C2 C3 0.0(3) . . . 3_666 ?
N1 C1 C2 C3 178.79(16) . . . 3_666 ?
C3 C1 C2 C14 177.92(18) . . . . ?
N1 C1 C2 C14 -3.3(3) . . . . ?
C2 C1 C3 C2 0.0(3) . . . 3_666 ?
N1 C1 C3 C2 -178.76(17) . . . 3_666 ?
N2A C4A C5A O2A -5(2) . . . . ?
C13A C4A C5A O2A 179.9(14) . . . . ?
N2A C4A C5A C6A 170.6(15) . . . . ?
C13A C4A C5A C6A -4.9(19) . . . . ?
O2A C5A C6A C7A 177.2(11) . . . . ?
C4A C5A C6A C7A 1.9(17) . . . . ?
C5A C6A C7A C8A 1.0(15) . . . . ?
C6A C7A C8A C9A 177.2(9) . . . . ?
C6A C7A C8A C13A -0.8(15) . . . . ?
C7A C8A C9A C10A -179.6(9) . . . . ?
C13A C8A C9A C10A -1.6(16) . . . . ?
C8A C9A C10A C11A 0.3(17) . . . . ?
C9A C10A C11A C12A -1.1(18) . . . . ?
C10A C11A C12A C13A 3.2(19) . . . . ?
C5B C6B C7B C8B -2(2) . . . . ?
C11A C12A C13A C8A -4.4(17) . . . . ?
C11A C12A C13A C4A 179.6(14) . . . . ?
C7A C8A C13A C12A -178.3(10) . . . . ?
C9A C8A C13A C12A 3.7(15) . . . . ?
C7A C8A C13A C4A -2.2(16) . . . . ?
C9A C8A C13A C4A 179.8(12) . . . . ?
N2A C4A C13A C12A 5(2) . . . . ?
C5A C4A C13A C12A -179.0(12) . . . . ?
N2A C4A C13A C8A -170.6(13) . . . . ?
C5A C4A C13A C8A 5.0(19) . . . . ?
B1 O2B C5B C4B -11(2) . . . . ?
B1 O2B C5B C6B 171.2(13) . . . . ?
N2B C4B C5B O2B -14(3) . . . . ?
C13B C4B C5B O2B -179.0(17) . . . . ?
N2B C4B C5B C6B 164.1(19) . . . . ?
C13B C4B C5B C6B -1(2) . . . . ?
C7B C6B C5B O2B -177.9(13) . . . . ?
C7B C6B C5B C4B 4(2) . . . . ?
C6B C7B C8B C13B -3(2) . . . . ?
C6B C7B C8B C9B 177.4(12) . . . . ?
C13B C8B C9B C10B 1.3(19) . . . . ?
C7B C8B C9B C10B -178.9(12) . . . . ?
C8B C9B C10B C11B -1(2) . . . . ?
C13B C12B C11B C10B -4(2) . . . . ?
C9B C10B C11B C12B 3(2) . . . . ?
C9B C8B C13B C12B -2.6(19) . . . . ?
C7B C8B C13B C12B 177.6(12) . . . . ?
C9B C8B C13B C4B -174.6(14) . . . . ?
C7B C8B C13B C4B 6(2) . . . . ?
C11B C12B C13B C8B 4(2) . . . . ?
C11B C12B C13B C4B 175.5(16) . . . . ?
N2B C4B C13B C8B -170.7(15) . . . . ?
C5B C4B C13B C8B -4(2) . . . . ?
N2B C4B C13B C12B 18(2) . . . . ?
C5B C4B C13B C12B -175.3(14) . . . . ?
C3 C2 C14 O1 172.52(16) 3_666 . . . ?
C1 C2 C14 O1 -5.3(3) . . . . ?
C3 C2 C14 C19 56.3(3) 3_666 . . . ?
C1 C2 C14 C19 -121.5(2) . . . . ?
C3 C2 C14 C15 -66.0(2) 3_666 . . . ?
C1 C2 C14 C15 116.1(2) . . . . ?
O1 C14 C15 C16 -59.9(2) . . . . ?
C2 C14 C15 C16 177.32(19) . . . . ?
C19 C14 C15 C16 56.2(3) . . . . ?
C14 C15 C16 C17 -179.4(2) . . . . ?
C15 C16 C17 C18 170.7(2) . . . . ?
O1 C14 C19 C20 -65.4(2) . . . . ?
C2 C14 C19 C20 55.3(3) . . . . ?
C15 C14 C19 C20 175.42(19) . . . . ?
C14 C19 C20 C21 161.1(2) . . . . ?
C19 C20 C21 C22 -178.8(2) . . . . ?
C3 C1 N1 N2B -11.1(11) . . . . ?
C2 C1 N1 N2B 170.1(11) . . . . ?
C3 C1 N1 N2A -7.3(8) . . . . ?
C2 C1 N1 N2A 173.9(8) . . . . ?
C3 C1 N1 B1 167.44(18) . . . . ?
C2 C1 N1 B1 -11.3(3) . . . . ?
C1 N1 N2B C4B -173.5(12) . . . . ?
B1 N1 N2B C4B 8(2) . . . . ?
C5B C4B N2B N1 14(3) . . . . ?
C13B C4B N2B N1 -179.0(15) . . . . ?
C1 N1 N2A C4A -172.9(11) . . . . ?
B1 N1 N2A C4A 13.0(17) . . . . ?
C5A C4A N2A N1 10(2) . . . . ?
C13A C4A N2A N1 -174.1(12) . . . . ?
C2 C14 O1 B1 33.0(3) . . . . ?
C19 C14 O1 B1 152.15(19) . . . . ?
C15 C14 O1 B1 -87.4(2) . . . . ?
C4A C5A O2A B1 -25.4(17) . . . . ?
C6A C5A O2A B1 159.3(10) . . . . ?
C14 O1 B1 F1 74.1(3) . . . . ?
C14 O1 B1 O2B -169.8(5) . . . . ?
C14 O1 B1 O2A -155.7(5) . . . . ?
C14 O1 B1 N1 -46.1(3) . . . . ?
C5B O2B B1 F1 -85.6(11) . . . . ?
C5B O2B B1 O1 151.1(11) . . . . ?
C5B O2B B1 N1 31.0(13) . . . . ?
C5A O2A B1 F1 -72.3(10) . . . . ?
C5A O2A B1 O1 155.0(9) . . . . ?
C5A O2A B1 N1 39.0(10) . . . . ?
N2B N1 B1 F1 86.0(10) . . . . ?
N2A N1 B1 F1 81.1(9) . . . . ?
C1 N1 B1 F1 -92.7(2) . . . . ?
N2B N1 B1 O1 -147.4(10) . . . . ?
N2A N1 B1 O1 -152.3(9) . . . . ?
C1 N1 B1 O1 34.0(3) . . . . ?
N2B N1 B1 O2B -30.8(12) . . . . ?
C1 N1 B1 O2B 150.5(7) . . . . ?
N2A N1 B1 O2A -35.1(10) . . . . ?
C1 N1 B1 O2A 151.2(5) . . . . ?
